data_7118550
loop_
_publ_author_name
'Lama, Prem'
'Alimi, Lukman O.'
'Das, Raj Kumar'
'Barbour, Leonard J.'

_publ_section_title
;
 Hydration-dependent anomalous thermal expansion behaviour in a
 coordination polymer.
;
_journal_issue 15
_journal_name_full 'Chemical communications (Cambridge, England)'
_journal_page_first 3231
_journal_page_last 3234
_journal_paper_doi 10.1039/c6cc00158k
_journal_volume 52
_journal_year 2016
_chemical_formula_moiety 'C22 H18 N2 O6 Zn'
_chemical_formula_sum 'C22 H18 N2 O6 Zn'
_chemical_formula_weight 471.75
_chemical_name_systematic
; 
 ? 
;
_space_group_IT_number 33
_symmetry_cell_setting orthorhombic
_symmetry_space_group_name_Hall 'P 2c -2n'
_symmetry_space_group_name_H-M 'P n a 21'
_atom_sites_solution_hydrogens geom
_atom_sites_solution_primary direct
_atom_sites_solution_secondary difmap
_audit_creation_method SHELXL-97
_audit_update_record
;
2015-12-09 deposited with the CCDC.
2016-01-20 downloaded from the CCDC.
;
_cell_angle_alpha 90.00
_cell_angle_beta 90.00
_cell_angle_gamma 90.00
_cell_formula_units_Z 4
_cell_length_a 18.983(2)
_cell_length_b 7.8009(9)
_cell_length_c 13.6902(16)
_cell_measurement_reflns_used 2703
_cell_measurement_temperature 220(2)
_cell_measurement_theta_max 25.27
_cell_measurement_theta_min 2.61
_cell_volume 2027.3(4)
_computing_cell_refinement 'SAINT (Bruker, 2009)'
_computing_data_reduction SAINT
_computing_molecular_graphics 'X-Seed (Barbour 2001)'
_computing_structure_refinement 'SHELXL-97 (Sheldrick, 1997)'
_computing_structure_solution 'SHELXS-97 (Sheldrick, 1990)'
_diffrn_ambient_temperature 220(2)
_diffrn_measured_fraction_theta_full 0.998
_diffrn_measured_fraction_theta_max 0.998
_diffrn_measurement_device_type 'CCD area detector'
_diffrn_measurement_method 'phi and omega scans'
_diffrn_radiation_monochromator graphite
_diffrn_radiation_source 'fine-focus sealed tube'
_diffrn_radiation_type MoK\a
_diffrn_radiation_wavelength 0.71073
_diffrn_reflns_av_R_equivalents 0.0360
_diffrn_reflns_av_sigmaI/netI 0.0546
_diffrn_reflns_limit_h_max 23
_diffrn_reflns_limit_h_min -18
_diffrn_reflns_limit_k_max 7
_diffrn_reflns_limit_k_min -9
_diffrn_reflns_limit_l_max 16
_diffrn_reflns_limit_l_min -16
_diffrn_reflns_number 10089
_diffrn_reflns_theta_full 25.97
_diffrn_reflns_theta_max 25.97
_diffrn_reflns_theta_min 2.15
_exptl_absorpt_coefficient_mu 1.255
_exptl_absorpt_correction_T_max 0.8002
_exptl_absorpt_correction_T_min 0.5448
_exptl_absorpt_correction_type multi-scan
_exptl_absorpt_process_details SADABS
_exptl_crystal_colour colorless
_exptl_crystal_density_diffrn 1.546
_exptl_crystal_density_method 'not measured'
_exptl_crystal_description block
_exptl_crystal_F_000 968
_exptl_crystal_size_max 0.551
_exptl_crystal_size_mid 0.208
_exptl_crystal_size_min 0.186
_refine_diff_density_max 0.655
_refine_diff_density_min -0.323
_refine_diff_density_rms 0.058
_refine_ls_abs_structure_details 'Flack H D (1983), Acta Cryst. A39, 876-881'
_refine_ls_abs_structure_Flack 0.00
_refine_ls_extinction_method none
_refine_ls_goodness_of_fit_ref 1.057
_refine_ls_hydrogen_treatment mixed
_refine_ls_matrix_type full
_refine_ls_number_parameters 280
_refine_ls_number_reflns 3916
_refine_ls_number_restraints 1
_refine_ls_restrained_S_all 1.057
_refine_ls_R_factor_all 0.0477
_refine_ls_R_factor_gt 0.0387
_refine_ls_shift/su_max 0.001
_refine_ls_shift/su_mean 0.000
_refine_ls_structure_factor_coef Fsqd
_refine_ls_weighting_details 'calc w=1/[\s^2^(Fo^2^)+(0.0448P)^2^+0.4408P] where P=(Fo^2^+2Fc^2^)/3'
_refine_ls_weighting_scheme calc
_refine_ls_wR_factor_gt 0.0918
_refine_ls_wR_factor_ref 0.0958
_reflns_number_gt 3385
_reflns_number_total 3916
_reflns_threshold_expression >2sigma(I)
_cod_data_source_file c6cc00158k2.cif
_cod_data_source_block LJB_1_220K
_cod_depositor_comments 'Adding full bibliography for 7118534--7118552.cif.'
_cod_original_sg_symbol_Hall P2c-2n
_cod_original_sg_symbol_H-M Pna21
_cod_database_code 7118550

loop_
_symmetry_equiv_pos_as_xyz
'x, y, z'
'-x, -y, z+1/2'
'-x+1/2, y+1/2, z+1/2'
'x+1/2, -y+1/2, z'

loop_
_atom_site_label
_atom_site_type_symbol
_atom_site_fract_x
_atom_site_fract_y
_atom_site_fract_z
_atom_site_U_iso_or_equiv
_atom_site_adp_type
_atom_site_occupancy
_atom_site_symmetry_multiplicity
_atom_site_calc_flag
_atom_site_refinement_flags
Zn1 Zn 0.390927(19) 1.05893(5) 0.80534(3) 0.01645(12) Uani 1 1 d .
O1 O 0.47146(15) 0.9439(3) 0.86477(19) 0.0236(7) Uani 1 1 d .
O2 O 0.49979(18) 0.7769(5) 0.7391(2) 0.0426(9) Uani 1 1 d .
O3 O 0.76605(17) 0.6713(5) 0.7279(2) 0.0470(10) Uani 1 1 d .
O4 O 0.80904(15) 0.5528(4) 0.8630(2) 0.0265(7) Uani 1 1 d .
O5 O 0.69771(17) 0.7317(5) 1.1806(2) 0.0394(8) Uani 1 1 d .
O6 O 0.59738(15) 0.8785(4) 1.1703(2) 0.0264(7) Uani 1 1 d .
N1 N 0.39725(17) 1.2702(4) 0.8948(2) 0.0201(7) Uani 1 1 d .
N2 N 0.3257(2) 1.7834(5) 1.5557(3) 0.0327(9) Uani 1 1 d .
H2 H 0.3140 1.7834 1.6171 0.039 Uiso 1 1 calc R
C1 C 0.5117(2) 0.8391(5) 0.8196(3) 0.0230(9) Uani 1 1 d .
C2 C 0.5786(2) 0.7929(5) 0.8730(3) 0.0192(8) Uani 1 1 d .
C3 C 0.6376(2) 0.7365(5) 0.8232(3) 0.0198(9) Uani 1 1 d .
H3 H 0.6363 0.7291 0.7547 0.024 Uiso 1 1 calc R
C4 C 0.6990(2) 0.6906(5) 0.8724(3) 0.0199(8) Uani 1 1 d .
C5 C 0.76250(19) 0.6348(5) 0.8155(3) 0.0225(9) Uani 1 1 d .
C6 C 0.7008(2) 0.7005(5) 0.9740(3) 0.0202(9) Uani 1 1 d .
H6 H 0.7411 0.6638 1.0081 0.024 Uiso 1 1 calc R
C7 C 0.6435(2) 0.7645(5) 1.0248(3) 0.0180(8) Uani 1 1 d .
C8 C 0.6481(2) 0.7901(5) 1.1338(3) 0.0227(9) Uani 1 1 d .
C9 C 0.5831(2) 0.8108(5) 0.9746(3) 0.0194(8) Uani 1 1 d .
H9 H 0.5445 0.8551 1.0094 0.023 Uiso 1 1 calc R
C10 C 0.3862(2) 1.4323(5) 0.8652(3) 0.0247(9) Uani 1 1 d .
H10 H 0.3757 1.4523 0.7990 0.030 Uiso 1 1 calc R
C11 C 0.3896(2) 1.5715(6) 0.9281(3) 0.0266(10) Uani 1 1 d .
H11 H 0.3807 1.6827 0.9048 0.032 Uiso 1 1 calc R
C12 C 0.4064(2) 1.5458(6) 1.0258(3) 0.0241(9) Uani 1 1 d .
C13 C 0.4188(2) 1.3798(6) 1.0559(3) 0.0275(10) Uani 1 1 d .
H13 H 0.4308 1.3573 1.1213 0.033 Uiso 1 1 calc R
C14 C 0.4135(2) 1.2460(5) 0.9895(3) 0.0243(9) Uani 1 1 d .
H14 H 0.4216 1.1336 1.0115 0.029 Uiso 1 1 calc R
C15 C 0.4100(3) 1.6946(6) 1.0957(4) 0.0359(12) Uani 1 1 d .
H15A H 0.3838 1.7908 1.0674 0.043 Uiso 1 1 calc R
H15B H 0.4593 1.7302 1.1018 0.043 Uiso 1 1 calc R
C16 C 0.3811(3) 1.6597(7) 1.1976(3) 0.0357(12) Uani 1 1 d .
H16A H 0.3325 1.6184 1.1927 0.043 Uiso 1 1 calc R
H16B H 0.4093 1.5702 1.2292 0.043 Uiso 1 1 calc R
C17 C 0.3830(3) 1.8193(8) 1.2584(4) 0.0465(16) Uani 1 1 d .
H17A H 0.3516 1.9045 1.2289 0.056 Uiso 1 1 calc R
H17B H 0.4309 1.8661 1.2569 0.056 Uiso 1 1 calc R
C18 C 0.3615(3) 1.7937(7) 1.3641(3) 0.0352(13) Uani 1 1 d .
C19 C 0.2945(3) 1.8248(8) 1.3923(3) 0.0491(14) Uani 1 1 d .
H19 H 0.2596 1.8488 1.3455 0.059 Uiso 1 1 calc R
C20 C 0.2778(3) 1.8211(8) 1.4898(4) 0.0479(14) Uani 1 1 d .
H20 H 0.2315 1.8458 1.5097 0.057 Uiso 1 1 calc R
C21 C 0.3910(3) 1.7456(8) 1.5311(4) 0.0413(14) Uani 1 1 d .
H21 H 0.4243 1.7178 1.5794 0.050 Uiso 1 1 calc R
C22 C 0.4100(3) 1.7472(8) 1.4343(4) 0.0477(14) Uani 1 1 d .
H22 H 0.4560 1.7167 1.4159 0.057 Uiso 1 1 calc R

loop_
_atom_site_aniso_label
_atom_site_aniso_U_11
_atom_site_aniso_U_22
_atom_site_aniso_U_33
_atom_site_aniso_U_23
_atom_site_aniso_U_13
_atom_site_aniso_U_12
Zn1 0.01438(19) 0.0233(2) 0.01170(19) 0.0024(2) -0.0001(3) 0.00008(17)
O1 0.0212(15) 0.0303(17) 0.0192(15) -0.0015(12) -0.0021(11) 0.0071(13)
O2 0.0370(19) 0.069(2) 0.0219(16) -0.0184(17) -0.0110(14) 0.0173(18)
O3 0.040(2) 0.080(3) 0.0209(17) 0.0114(18) 0.0151(15) 0.0201(19)
O4 0.0181(15) 0.0401(19) 0.0214(16) -0.0059(13) 0.0011(12) 0.0074(13)
O5 0.0307(18) 0.071(2) 0.0161(15) 0.0015(15) -0.0043(13) 0.0159(16)
O6 0.0279(17) 0.0384(17) 0.0131(14) -0.0047(13) 0.0011(11) 0.0057(14)
N1 0.0192(18) 0.0243(19) 0.0168(17) -0.0018(14) 0.0032(13) 0.0004(14)
N2 0.037(2) 0.044(2) 0.0164(17) -0.0043(16) 0.0096(17) -0.0070(19)
C1 0.0193(18) 0.028(2) 0.021(3) -0.0012(19) -0.0003(17) 0.0069(16)
C2 0.017(2) 0.027(2) 0.0135(18) -0.0031(16) 0.0006(15) -0.0004(17)
C3 0.0196(18) 0.027(2) 0.013(2) -0.0004(15) -0.0017(15) 0.0045(16)
C4 0.018(2) 0.025(2) 0.0167(19) -0.0027(16) 0.0006(16) 0.0000(18)
C5 0.0169(18) 0.0274(19) 0.023(3) -0.001(2) 0.000(2) 0.0005(15)
C6 0.014(2) 0.031(2) 0.016(2) 0.0015(16) -0.0019(15) 0.0035(17)
C7 0.0153(19) 0.023(2) 0.0156(19) -0.0007(15) -0.0011(15) 0.0024(16)
C8 0.021(2) 0.033(2) 0.0135(19) -0.0024(17) 0.0024(17) -0.0029(19)
C9 0.0199(19) 0.026(2) 0.0119(19) -0.0019(15) -0.0005(16) 0.0019(17)
C10 0.024(2) 0.026(2) 0.023(2) 0.0024(17) -0.0019(17) 0.0011(18)
C11 0.035(3) 0.023(2) 0.022(2) 0.0048(17) -0.0001(18) 0.0014(19)
C12 0.027(2) 0.029(2) 0.017(2) -0.0001(16) 0.0054(17) -0.0035(19)
C13 0.033(2) 0.036(3) 0.0137(19) 0.0012(18) 0.0002(17) 0.004(2)
C14 0.029(2) 0.023(2) 0.021(2) 0.0037(18) 0.0031(18) 0.0047(18)
C15 0.052(3) 0.032(3) 0.024(2) -0.006(2) 0.010(2) -0.008(3)
C16 0.041(3) 0.040(3) 0.025(2) -0.004(2) 0.011(2) -0.015(2)
C17 0.070(4) 0.042(3) 0.028(3) -0.010(2) 0.007(3) -0.013(3)
C18 0.036(3) 0.048(3) 0.021(2) -0.014(2) 0.007(2) -0.014(3)
C19 0.036(3) 0.086(4) 0.025(3) 0.000(3) -0.008(2) -0.006(3)
C20 0.022(2) 0.084(4) 0.038(3) -0.010(3) 0.005(2) 0.000(3)
C21 0.033(3) 0.063(4) 0.028(3) 0.000(2) -0.001(2) 0.003(3)
C22 0.029(3) 0.079(4) 0.035(3) -0.005(3) 0.013(2) 0.006(3)

loop_
_atom_type_symbol
_atom_type_description
_atom_type_scat_dispersion_real
_atom_type_scat_dispersion_imag
_atom_type_scat_source
C C 0.0033 0.0016 'International Tables Vol C Tables 4.2.6.8 and 6.1.1.4'
H H 0.0000 0.0000 'International Tables Vol C Tables 4.2.6.8 and 6.1.1.4'
N N 0.0061 0.0033 'International Tables Vol C Tables 4.2.6.8 and 6.1.1.4'
O O 0.0106 0.0060 'International Tables Vol C Tables 4.2.6.8 and 6.1.1.4'
Zn Zn 0.2839 1.4301 'International Tables Vol C Tables 4.2.6.8 and 6.1.1.4'

loop_
_geom_angle_atom_site_label_1
_geom_angle_atom_site_label_2
_geom_angle_atom_site_label_3
_geom_angle
_geom_angle_site_symmetry_1
_geom_angle_site_symmetry_3
O6 Zn1 O4 126.45(12) 2_674 4_465
O6 Zn1 O1 115.27(12) 2_674 .
O4 Zn1 O1 104.50(12) 4_465 .
O6 Zn1 N1 111.22(13) 2_674 .
O4 Zn1 N1 99.44(12) 4_465 .
O1 Zn1 N1 94.28(12) . .
C1 O1 Zn1 124.1(3) . .
C5 O4 Zn1 124.9(3) . 4_565
C8 O6 Zn1 115.1(3) . 2_675
C10 N1 C14 117.3(4) . .
C10 N1 Zn1 124.4(3) . .
C14 N1 Zn1 118.3(3) . .
C20 N2 C21 121.7(4) . .
O2 C1 O1 125.3(4) . .
O2 C1 C2 119.8(4) . .
O1 C1 C2 114.9(4) . .
C3 C2 C9 118.1(4) . .
C3 C2 C1 121.3(3) . .
C9 C2 C1 120.6(4) . .
C2 C3 C4 121.5(3) . .
C3 C4 C6 119.3(3) . .
C3 C4 C5 119.8(4) . .
C6 C4 C5 121.0(4) . .
O3 C5 O4 125.2(4) . .
O3 C5 C4 118.8(4) . .
O4 C5 C4 116.0(4) . .
C7 C6 C4 120.1(3) . .
C9 C7 C6 119.7(3) . .
C9 C7 C8 120.3(3) . .
C6 C7 C8 120.0(3) . .
O5 C8 O6 124.8(4) . .
O5 C8 C7 120.7(4) . .
O6 C8 C7 114.4(3) . .
C7 C9 C2 121.2(4) . .
N1 C10 C11 122.8(4) . .
C10 C11 C12 119.7(4) . .
C13 C12 C11 117.6(4) . .
C13 C12 C15 121.7(4) . .
C11 C12 C15 120.7(4) . .
C12 C13 C14 119.8(4) . .
N1 C14 C13 122.9(4) . .
C12 C15 C16 115.3(4) . .
C17 C16 C15 110.6(4) . .
C16 C17 C18 114.4(5) . .
C19 C18 C22 118.4(5) . .
C19 C18 C17 120.2(5) . .
C22 C18 C17 121.3(5) . .
C18 C19 C20 119.5(5) . .
N2 C20 C19 120.8(5) . .
N2 C21 C22 119.4(5) . .
C21 C22 C18 120.0(5) . .

loop_
_geom_bond_atom_site_label_1
_geom_bond_atom_site_label_2
_geom_bond_distance
_geom_bond_site_symmetry_2
Zn1 O6 1.925(3) 2_674
Zn1 O4 1.949(3) 4_465
Zn1 O1 1.951(3) .
Zn1 N1 2.056(3) .
O1 C1 1.278(5) .
O2 C1 1.225(5) .
O3 C5 1.234(5) .
O4 C5 1.270(5) .
O4 Zn1 1.949(3) 4_565
O5 C8 1.227(5) .
O6 C8 1.285(5) .
O6 Zn1 1.925(3) 2_675
N1 C10 1.345(5) .
N1 C14 1.346(5) .
N2 C20 1.313(6) .
N2 C21 1.318(6) .
C1 C2 1.509(5) .
C2 C3 1.383(5) .
C2 C9 1.401(5) .
C3 C4 1.392(5) .
C4 C6 1.394(5) .
C4 C5 1.500(5) .
C6 C7 1.385(5) .
C7 C9 1.383(5) .
C7 C8 1.508(5) .
C10 C11 1.388(6) .
C11 C12 1.389(6) .
C12 C13 1.380(6) .
C12 C15 1.506(6) .
C13 C14 1.388(6) .
C15 C16 1.524(6) .
C16 C17 1.498(7) .
C17 C18 1.516(6) .
C18 C19 1.350(7) .
C18 C22 1.379(8) .
C19 C20 1.372(7) .
C21 C22 1.373(7) .
